data_7154356
loop_
_publ_author_name
'Chavez-Acevedo, Lizbeth'
'Miranda, Luis D.'

_publ_section_title
;
 Synthesis of novel tryptamine-based macrocycles using an Ugi
 4-CR/microwave assisted click-cycloaddition reaction protocol.
;
_journal_issue 15
_journal_name_full 'Organic &amp; biomolecular chemistry'
_journal_page_first 4408
_journal_page_last 4412
_journal_paper_doi 10.1039/c5ob00067j
_journal_volume 13
_journal_year 2015
_chemical_absolute_configuration unk
_chemical_formula_moiety '2(C33 H34 N6 O3), C3 H6 O'
_chemical_formula_sum 'C69 H74 N12 O7'
_chemical_formula_weight 1183.40
_chemical_melting_point 447.5(5)
_chemical_name_common 'MACROCYCLE STRUCTURE 26'
_chemical_name_systematic
;
 ?
;
_space_group_crystal_system orthorhombic
_space_group_IT_number 19
_space_group_name_Hall 'P 2ac 2ab'
_space_group_name_H-M_alt 'P 21 21 21'
_symmetry_space_group_name_Hall 'P 2ac 2ab'
_symmetry_space_group_name_H-M 'P 21 21 21'
_atom_sites_solution_hydrogens geom
_atom_sites_solution_primary direct
_atom_sites_solution_secondary difmap
_audit_creation_method SHELXL-2014
_audit_update_record
;
2015-01-12 deposited with the CCDC.
2015-03-04 downloaded from the CCDC.
;
_cell_angle_alpha 90
_cell_angle_beta 90
_cell_angle_gamma 90
_cell_formula_units_Z 4
_cell_length_a 15.5903(4)
_cell_length_b 18.0794(5)
_cell_length_c 25.8875(8)
_cell_measurement_reflns_used 5683
_cell_measurement_temperature 298(2)
_cell_measurement_theta_max 23.38
_cell_measurement_theta_min 2.33
_cell_volume 7296.7(4)
_computing_cell_refinement 'APEX2 v2012.10.0(Bruker, 2012)'
_computing_data_collection 'APEX2 v2012.10.0(Bruker, 2012)'
_computing_data_reduction 'SAINT V8.27B (Bruker, 2012)'
_computing_molecular_graphics 'XP V 5.1 (Bruker, 1998)'
_computing_publication_material 'CIFTAB V 2013/2 (Sheldrick, 2013)'
_computing_structure_refinement 'SHELXL-2014/1 (Sheldrick, 2014)'
_computing_structure_solution 'SHELXS-2012 (Bruker, 2013)'
_diffrn_ambient_temperature 298(2)
_diffrn_detector_area_resol_mean 8.333
_diffrn_measured_fraction_theta_full 0.998
_diffrn_measured_fraction_theta_max 0.998
_diffrn_measurement_device_type 'Bruker Smart Apex CCD diffractometer 01-670-01'
_diffrn_measurement_method \w-scans
_diffrn_radiation_monochromator graphite
_diffrn_radiation_type MoK\a
_diffrn_radiation_wavelength 0.71073
_diffrn_reflns_av_R_equivalents 0.1327
_diffrn_reflns_av_unetI/netI 0.1291
_diffrn_reflns_Laue_measured_fraction_full 0.998
_diffrn_reflns_Laue_measured_fraction_max 0.998
_diffrn_reflns_limit_h_max 19
_diffrn_reflns_limit_h_min -19
_diffrn_reflns_limit_k_max 23
_diffrn_reflns_limit_k_min -19
_diffrn_reflns_limit_l_max 33
_diffrn_reflns_limit_l_min -16
_diffrn_reflns_number 45758
_diffrn_reflns_point_group_measured_fraction_full 0.998
_diffrn_reflns_point_group_measured_fraction_max 0.999
_diffrn_reflns_theta_full 25.242
_diffrn_reflns_theta_max 27.103
_diffrn_reflns_theta_min 2.335
_diffrn_source 'fine-focus sealed tube'
_exptl_absorpt_coefficient_mu 0.071
_exptl_absorpt_correction_T_max 0.9998
_exptl_absorpt_correction_T_min 0.9996
_exptl_absorpt_correction_type multi-scan
_exptl_absorpt_process_details '(Sheldrick, 2012)'
_exptl_crystal_colour colourless
_exptl_crystal_density_diffrn 1.077
_exptl_crystal_description prism
_exptl_crystal_F_000 2512
_exptl_crystal_recrystallization_method 'Re-crystallisation from solvent: ACETONE/HEXANE'
_exptl_crystal_size_max 0.206
_exptl_crystal_size_mid 0.157
_exptl_crystal_size_min 0.104
_refine_diff_density_max 0.273
_refine_diff_density_min -0.196
_refine_diff_density_rms 0.045
_refine_ls_abs_structure_details
;
 Flack x determined using 2114 quotients [(I+)-(I-)]/[(I+)+(I-)]
 (Parsons, Flack and Wagner, Acta Cryst. B69 (2013) 249-259).
;
_refine_ls_abs_structure_Flack 1.2(10)
_refine_ls_extinction_method none
_refine_ls_goodness_of_fit_ref 0.964
_refine_ls_hydrogen_treatment constr
_refine_ls_matrix_type full
_refine_ls_number_parameters 840
_refine_ls_number_reflns 16088
_refine_ls_number_restraints 124
_refine_ls_restrained_S_all 0.961
_refine_ls_R_factor_all 0.1778
_refine_ls_R_factor_gt 0.0757
_refine_ls_shift/su_max 0.000
_refine_ls_shift/su_mean 0.000
_refine_ls_structure_factor_coef Fsqd
_refine_ls_weighting_details 'w=1/[\s^2^(Fo^2^)+(0.0819P)^2^] where P=(Fo^2^+2Fc^2^)/3'
_refine_ls_weighting_scheme calc
_refine_ls_wR_factor_gt 0.1597
_refine_ls_wR_factor_ref 0.2051
_reflns_Friedel_coverage 0.836
_reflns_Friedel_fraction_full 0.999
_reflns_Friedel_fraction_max 0.999
_reflns_number_gt 7075
_reflns_number_total 16088
_reflns_threshold_expression 'I > 2\s(I)'
_cod_data_source_file c5ob00067j2.cif
_cod_data_source_block 500mgl14
_cod_depositor_comments
;
The following automatic conversions were performed:

'_chemical_melting_point' value '447-448' was changed to '447.5(5)' -
the average value was taken and precision was estimated.

Automatic conversion script
Id: cif_fix_values 3086 2015-02-26 13:12:21Z robertas 

 Adding full bibliography for 7154356.cif.
;
_cod_database_code 7154356
_shelx_space_group_comment
;
The symmetry employed for this shelxl refinement is uniquely defined
by the following loop, which should always be used as a source of
symmetry information in preference to the above space-group names.
They are only intended as comments.
;
_shelx_estimated_absorpt_t_min 0.985
_shelx_estimated_absorpt_t_max 0.993
_shelxl_version_number 2014-3

loop_
_space_group_symop_operation_xyz
'x, y, z'
'-x+1/2, -y, z+1/2'
'-x, y+1/2, -z+1/2'
'x+1/2, -y+1/2, -z'

loop_
_atom_site_label
_atom_site_type_symbol
_atom_site_fract_x
_atom_site_fract_y
_atom_site_fract_z
_atom_site_U_iso_or_equiv
_atom_site_adp_type
_atom_site_occupancy
_atom_site_site_symmetry_order
_atom_site_calc_flag
_atom_site_refinement_flags_posn
_atom_site_refinement_flags_adp
_atom_site_refinement_flags_occupancy
_atom_site_disorder_assembly
_atom_site_disorder_group
O1 O 0.9709(3) 0.9249(2) 0.36353(17) 0.0667(13) Uani 1 1 d . . . . .
O2 O 0.6514(3) 0.6912(3) 0.55500(16) 0.0627(13) Uani 1 1 d . . . . .
O3 O 0.8292(3) 0.6098(2) 0.49640(17) 0.0590(12) Uani 1 1 d . . . . .
N1 N 0.7344(4) 0.7205(3) 0.2527(2) 0.0657(16) Uani 1 1 d . . . . .
N2 N 0.8860(4) 0.8143(3) 0.2217(2) 0.0601(15) Uani 1 1 d . . . . .
N3 N 0.8764(4) 0.8863(3) 0.2135(2) 0.0705(17) Uani 1 1 d . . . . .
N4 N 0.9246(4) 0.9206(3) 0.2471(2) 0.0711(17) Uani 1 1 d . . . . .
N5 N 0.7001(3) 0.7099(3) 0.47396(17) 0.0417(12) Uani 1 1 d . . . . .
N6 N 0.8863(3) 0.6868(3) 0.55493(19) 0.0493(13) Uani 1 1 d . . . . .
H6A H 0.8898 0.7319 0.5653 0.059 Uiso 1 1 calc R U . . .
C1 C 0.7472(5) 0.7290(4) 0.3054(2) 0.0626(19) Uani 1 1 d . . . . .
H1A H 0.7998 0.7254 0.3222 0.075 Uiso 1 1 calc R U . . .
C2 C 0.6710(4) 0.7436(4) 0.3288(2) 0.0581(18) Uani 1 1 d . . . . .
C3 C 0.6075(5) 0.7430(4) 0.2887(3) 0.069(2) Uani 1 1 d . . . . .
C4 C 0.5183(6) 0.7521(6) 0.2890(3) 0.095(3) Uani 1 1 d . . . . .
H4 H 0.4889 0.7609 0.3197 0.114 Uiso 1 1 calc R U . . .
C5 C 0.4745(7) 0.7476(8) 0.2417(4) 0.141(5) Uani 1 1 d . . . . .
H5 H 0.4159 0.7570 0.2405 0.169 Uiso 1 1 calc R U . . .
C6 C 0.5167(8) 0.7298(7) 0.1977(4) 0.123(4) Uani 1 1 d . . . . .
H6 H 0.4847 0.7227 0.1678 0.147 Uiso 1 1 calc R U . . .
C7 C 0.6042(7) 0.7215(6) 0.1948(3) 0.098(3) Uani 1 1 d . . . . .
H7 H 0.6321 0.7117 0.1638 0.117 Uiso 1 1 calc R U . . .
C8 C 0.6493(5) 0.7288(4) 0.2423(3) 0.069(2) Uani 1 1 d . . . . .
C9 C 0.8032(5) 0.6980(4) 0.2165(3) 0.071(2) Uani 1 1 d . . . . .
H9A H 0.7799 0.6627 0.1920 0.086 Uiso 1 1 calc R U . . .
H9B H 0.8483 0.6733 0.2357 0.086 Uiso 1 1 calc R U . . .
C10 C 0.8413(6) 0.7618(4) 0.1873(3) 0.077(2) Uani 1 1 d . . . . .
H10A H 0.8815 0.7431 0.1619 0.092 Uiso 1 1 calc R U . . .
H10B H 0.7960 0.7877 0.1689 0.092 Uiso 1 1 calc R U . . .
C11 C 0.9412(5) 0.8013(4) 0.2615(3) 0.0644(19) Uani 1 1 d . . . . .
H11 H 0.9586 0.7558 0.2746 0.077 Uiso 1 1 calc R U . . .
C12 C 0.9650(4) 0.8698(4) 0.2777(3) 0.0548(17) Uani 1 1 d . . . . .
C13 C 1.0206(5) 0.8955(4) 0.3209(3) 0.066(2) Uani 1 1 d . . . . .
H13A H 1.0551 0.8544 0.3331 0.079 Uiso 1 1 calc R U . . .
H13B H 1.0593 0.9334 0.3083 0.079 Uiso 1 1 calc R U . . .
C14 C 0.9247(4) 0.8753(4) 0.3936(2) 0.0516(16) Uani 1 1 d . . . . .
C15 C 0.9370(4) 0.7992(3) 0.3920(2) 0.0475(15) Uani 1 1 d . . . . .
H15 H 0.9759 0.7783 0.3690 0.057 Uiso 1 1 calc R U . . .
C16 C 0.8902(4) 0.7553(3) 0.4254(2) 0.0436(14) Uani 1 1 d . . . . .
H16 H 0.8982 0.7043 0.4246 0.052 Uiso 1 1 calc R U . . .
C17 C 0.8323(4) 0.7847(3) 0.4595(2) 0.0451(15) Uani 1 1 d . . . . .
C18 C 0.8219(4) 0.8614(3) 0.4605(2) 0.0525(16) Uani 1 1 d . . . . .
H18A H 0.7839 0.8828 0.4838 0.063 Uiso 1 1 calc R U . . .
C19 C 0.8679(4) 0.9056(4) 0.4270(3) 0.0580(18) Uani 1 1 d . . . . .
H19 H 0.8599 0.9565 0.4274 0.070 Uiso 1 1 calc R U . . .
C20 C 0.7801(4) 0.7359(3) 0.4964(2) 0.0458(15) Uani 1 1 d . . . . .
H20 H 0.7651 0.7665 0.5263 0.055 Uiso 1 1 calc R U . . .
C21 C 0.6949(4) 0.6941(4) 0.4181(2) 0.0484(15) Uani 1 1 d . . . . .
H21A H 0.6592 0.6508 0.4130 0.058 Uiso 1 1 calc R U . . .
H21B H 0.7519 0.6824 0.4055 0.058 Uiso 1 1 calc R U . . .
C22 C 0.6582(4) 0.7583(4) 0.3857(2) 0.0553(17) Uani 1 1 d . . . . .
H22A H 0.5975 0.7639 0.3930 0.066 Uiso 1 1 calc R U . . .
H22B H 0.6868 0.8040 0.3952 0.066 Uiso 1 1 calc R U . . .
C23 C 0.6390(4) 0.6877(3) 0.5082(2) 0.0500(16) Uani 1 1 d . . . . .
C24 C 0.5555(4) 0.6593(4) 0.4870(3) 0.0638(19) Uani 1 1 d . . . . .
H24A H 0.5126 0.6604 0.5136 0.096 Uiso 1 1 calc R U . . .
H24B H 0.5628 0.6095 0.4751 0.096 Uiso 1 1 calc R U . . .
H24C H 0.5375 0.6901 0.4587 0.096 Uiso 1 1 calc R U . . .
C25 C 0.8330(4) 0.6712(3) 0.5162(2) 0.0449(14) Uani 1 1 d . . . . .
C26 C 0.9387(4) 0.6316(4) 0.5804(2) 0.0529(16) Uani 1 1 d . . . . .
C27 C 1.0103(4) 0.6016(4) 0.5565(3) 0.0551(17) Uani 1 1 d . . . . .
C28 C 1.0567(5) 0.5490(4) 0.5820(3) 0.076(2) Uani 1 1 d . . . . .
H28 H 1.1052 0.5290 0.5664 0.091 Uiso 1 1 calc R U . . .
C29 C 1.0329(6) 0.5256(5) 0.6301(4) 0.091(3) Uani 1 1 d . . . . .
H29 H 1.0648 0.4894 0.6469 0.110 Uiso 1 1 calc R U . . .
C30 C 0.9629(6) 0.5548(5) 0.6535(3) 0.083(2) Uani 1 1 d . . . . .
H30 H 0.9481 0.5389 0.6865 0.100 Uiso 1 1 calc R U . . .
C31 C 0.9125(5) 0.6083(4) 0.6291(3) 0.067(2) Uani 1 1 d . . . . .
C32 C 0.8323(6) 0.6377(5) 0.6540(3) 0.095(3) Uani 1 1 d . . . . .
H32A H 0.8191 0.6088 0.6841 0.143 Uiso 1 1 calc R U . . .
H32B H 0.7855 0.6349 0.6299 0.143 Uiso 1 1 calc R U . . .
H32C H 0.8411 0.6884 0.6639 0.143 Uiso 1 1 calc R U . . .
C33 C 1.0411(4) 0.6288(4) 0.5047(3) 0.0668(19) Uani 1 1 d . . . . .
H33A H 1.0390 0.6818 0.5040 0.100 Uiso 1 1 calc R U . . .
H33B H 1.0049 0.6093 0.4780 0.100 Uiso 1 1 calc R U . . .
H33C H 1.0991 0.6126 0.4992 0.100 Uiso 1 1 calc R U . . .
O4 O -0.0328(4) 0.3244(3) 0.4950(2) 0.0824(16) Uani 1 1 d . . . . .
O5 O -0.1756(3) 0.5153(3) 0.22446(17) 0.0770(15) Uani 1 1 d . . . . .
O6 O -0.0886(3) 0.6280(2) 0.32639(17) 0.0574(12) Uani 1 1 d . . . . .
N7 N -0.3663(4) 0.4779(3) 0.5067(2) 0.0646(16) Uani 1 1 d . . . . .
N8 N -0.2545(5) 0.4082(4) 0.5836(2) 0.0697(17) Uani 1 1 d . . . . .
N9 N -0.2621(5) 0.3344(4) 0.5812(3) 0.084(2) Uani 1 1 d . . . . .
N10 N -0.1866(5) 0.3089(4) 0.5677(3) 0.090(2) Uani 1 1 d . . . . .
N11 N -0.1959(3) 0.5060(3) 0.31006(19) 0.0496(13) Uani 1 1 d . . . . .
N12 N 0.0205(3) 0.5655(3) 0.28884(19) 0.0510(13) Uani 1 1 d . . . . .
H12 H 0.0396 0.5225 0.2805 0.061 Uiso 1 1 calc R U . . .
C34 C -0.3077(5) 0.4846(4) 0.4667(3) 0.0634(19) Uani 1 1 d . . . . .
H34 H -0.2558 0.5099 0.4687 0.076 Uiso 1 1 calc R U . . .
C35 C -0.3375(5) 0.4487(4) 0.4241(3) 0.0615(19) Uani 1 1 d . . . . .
C36 C -0.4194(4) 0.4178(4) 0.4383(3) 0.0587(18) Uani 1 1 d . . . . .
C37 C -0.4789(6) 0.3758(4) 0.4115(4) 0.087(3) Uani 1 1 d . . . . .
H37 H -0.4700 0.3631 0.3771 0.105 Uiso 1 1 calc R U . . .
C38 C -0.5521(7) 0.3534(6) 0.4374(6) 0.125(4) Uani 1 1 d . . . . .
H38 H -0.5930 0.3253 0.4200 0.150 Uiso 1 1 calc R U . . .
C39 C -0.5658(7) 0.3721(7) 0.4892(6) 0.133(4) Uani 1 1 d . . . . .
H39 H -0.6150 0.3551 0.5057 0.159 Uiso 1 1 calc R U . . .
C40 C -0.5077(6) 0.4154(6) 0.5167(4) 0.094(3) Uani 1 1 d . . . . .
H40 H -0.5173 0.4287 0.5509 0.113 Uiso 1 1 calc R U . . .
C41 C -0.4336(5) 0.4379(4) 0.4900(3) 0.068(2) Uani 1 1 d . . . . .
C42 C -0.3535(6) 0.5088(5) 0.5590(3) 0.084(2) Uani 1 1 d . . . . .
H42A H -0.4056 0.5337 0.5697 0.100 Uiso 1 1 calc R U . . .
H42B H -0.3080 0.5454 0.5577 0.100 Uiso 1 1 calc R U . . .
C43 C -0.3311(6) 0.4520(5) 0.5980(3) 0.092(3) Uani 1 1 d . . . . .
H43A H -0.3206 0.4762 0.6309 0.111 Uiso 1 1 calc R U . . .
H43B H -0.3795 0.4189 0.6024 0.111 Uiso 1 1 calc R U . . .
C44 C -0.1765(7) 0.4301(5) 0.5712(3) 0.086(2) Uani 1 1 d . . . . .
H44 H -0.1563 0.4784 0.5700 0.104 Uiso 1 1 calc R U . . .
C45 C -0.1312(6) 0.3667(5) 0.5604(3) 0.069(2) Uani 1 1 d . . . . .
C46 C -0.0401(6) 0.3545(5) 0.5460(3) 0.081(2) Uani 1 1 d . . . . .
H46A H -0.0095 0.4011 0.5476 0.098 Uiso 1 1 calc R U . . .
H46B H -0.0139 0.3208 0.5705 0.098 Uiso 1 1 calc R U . . .
C47 C -0.0483(4) 0.3713(4) 0.4539(3) 0.0595(17) Uani 1 1 d . . . . .
C48 C -0.0547(4) 0.4466(4) 0.4565(3) 0.0614(18) Uani 1 1 d . . . . .
H48 H -0.0489 0.4706 0.4881 0.074 Uiso 1 1 calc R U . . .
C49 C -0.0699(4) 0.4878(3) 0.4115(2) 0.0534(16) Uani 1 1 d . . . . .
H49 H -0.0749 0.5390 0.4136 0.064 Uiso 1 1 calc R U . . .
C50 C -0.0777(4) 0.4540(3) 0.3644(2) 0.0515(16) Uani 1 1 d . . . . .
C51 C -0.0681(5) 0.3769(4) 0.3618(3) 0.0644(19) Uani 1 1 d . . . . .
H51A H -0.0718 0.3530 0.3300 0.077 Uiso 1 1 calc R U . . .
C52 C -0.0532(5) 0.3360(4) 0.4064(3) 0.071(2) Uani 1 1 d . . . . .
H52 H -0.0466 0.2850 0.4044 0.086 Uiso 1 1 calc R U . . .
C53 C -0.1033(4) 0.4957(3) 0.3162(2) 0.0480(15) Uani 1 1 d . . . . .
H53 H -0.0844 0.4656 0.2868 0.058 Uiso 1 1 calc R U . . .
C54 C -0.2518(4) 0.5133(4) 0.3564(2) 0.0560(17) Uani 1 1 d . . . . .
H54A H -0.2979 0.5475 0.3486 0.067 Uiso 1 1 calc R U . . .
H54B H -0.2184 0.5342 0.3844 0.067 Uiso 1 1 calc R U . . .
C55 C -0.2901(5) 0.4409(4) 0.3741(3) 0.066(2) Uani 1 1 d . . . . .
H55A H -0.3292 0.4228 0.3478 0.079 Uiso 1 1 calc R U . . .
H55B H -0.2447 0.4047 0.3782 0.079 Uiso 1 1 calc R U . . .
C56 C -0.2262(5) 0.5180(4) 0.2610(3) 0.0590(18) Uani 1 1 d . . . . .
C57 C -0.3199(5) 0.5324(5) 0.2547(3) 0.080(2) Uani 1 1 d . . . . .
H57A H -0.3324 0.5408 0.2188 0.120 Uiso 1 1 calc R U . . .
H57B H -0.3356 0.5754 0.2743 0.120 Uiso 1 1 calc R U . . .
H57C H -0.3518 0.4905 0.2668 0.120 Uiso 1 1 calc R U . . .
C58 C -0.0582(4) 0.5701(3) 0.3110(2) 0.0460(15) Uani 1 1 d . . . . .
C59 C 0.0733(4) 0.6285(3) 0.2786(3) 0.0552(17) Uani 1 1 d . . . . .
C60 C 0.1122(5) 0.6666(4) 0.3192(3) 0.0638(19) Uani 1 1 d . . . . .
C61 C 0.1630(6) 0.7272(5) 0.3074(4) 0.090(3) Uani 1 1 d . . . . .
H61 H 0.1889 0.7537 0.3340 0.108 Uiso 1 1 calc R U . . .
C62 C 0.1758(6) 0.7489(5) 0.2565(4) 0.100(3) Uani 1 1 d . . . . .
H62 H 0.2098 0.7899 0.2493 0.119 Uiso 1 1 calc R U . . .
C63 C 0.1390(6) 0.7106(5) 0.2174(4) 0.084(2) Uani 1 1 d . . . . .
H63 H 0.1494 0.7251 0.1835 0.101 Uiso 1 1 calc R U . . .
C64 C 0.0861(5) 0.6502(4) 0.2268(3) 0.0625(19) Uani 1 1 d . . . . .
C65 C 0.0426(6) 0.6091(5) 0.1832(3) 0.096(3) Uani 1 1 d . . . . .
H65A H 0.0438 0.6389 0.1526 0.144 Uiso 1 1 calc R U . . .
H65B H -0.0158 0.5988 0.1925 0.144 Uiso 1 1 calc R U . . .
H65C H 0.0723 0.5634 0.1769 0.144 Uiso 1 1 calc R U . . .
C66 C 0.1051(5) 0.6408(4) 0.3743(3) 0.076(2) Uani 1 1 d . . . . .
H66A H 0.1289 0.6776 0.3969 0.114 Uiso 1 1 calc R U . . .
H66B H 0.1361 0.5952 0.3784 0.114 Uiso 1 1 calc R U . . .
H66C H 0.0459 0.6330 0.3828 0.114 Uiso 1 1 calc R U . . .
O13 O 0.3931(19) 0.6651(12) 0.3934(15) 0.137(6) Uani 0.59(4) 1 d D U P A 1
C67 C 0.400(2) 0.6007(14) 0.3831(17) 0.148(5) Uani 0.59(4) 1 d D U P A 1
C68 C 0.480(2) 0.570(2) 0.3532(16) 0.167(7) Uani 0.59(4) 1 d D U P A 1
H68A H 0.4645 0.5615 0.3178 0.251 Uiso 0.59(4) 1 calc R U P A 1
H68B H 0.4980 0.5244 0.3687 0.251 Uiso 0.59(4) 1 calc R U P A 1
H68C H 0.5256 0.6054 0.3548 0.251 Uiso 0.59(4) 1 calc R U P A 1
C69 C 0.352(2) 0.5386(14) 0.4134(15) 0.168(8) Uani 0.59(4) 1 d D U P A 1
H69A H 0.3677 0.5412 0.4493 0.252 Uiso 0.59(4) 1 calc R U P A 1
H69B H 0.3687 0.4911 0.3999 0.252 Uiso 0.59(4) 1 calc R U P A 1
H69C H 0.2917 0.5451 0.4098 0.252 Uiso 0.59(4) 1 calc R U P A 1
O13B O 0.361(3) 0.6694(17) 0.399(2) 0.141(8) Uani 0.41(4) 1 d D U P A 2
C67B C 0.381(3) 0.608(2) 0.387(3) 0.150(6) Uani 0.41(4) 1 d D U P A 2
C68B C 0.471(3) 0.588(2) 0.365(2) 0.150(7) Uani 0.41(4) 1 d D U P A 2
H68D H 0.5046 0.6317 0.3617 0.225 Uiso 0.41(4) 1 calc R U P A 2
H68E H 0.4646 0.5642 0.3322 0.225 Uiso 0.41(4) 1 calc R U P A 2
H68F H 0.4991 0.5541 0.3886 0.225 Uiso 0.41(4) 1 calc R U P A 2
C69B C 0.316(3) 0.542(2) 0.384(2) 0.164(8) Uani 0.41(4) 1 d D U P A 2
H69D H 0.3088 0.5212 0.4177 0.246 Uiso 0.41(4) 1 calc R U P A 2
H69E H 0.3379 0.5052 0.3608 0.246 Uiso 0.41(4) 1 calc R U P A 2
H69F H 0.2620 0.5600 0.3715 0.246 Uiso 0.41(4) 1 calc R U P A 2

loop_
_atom_site_aniso_label
_atom_site_aniso_U_11
_atom_site_aniso_U_22
_atom_site_aniso_U_33
_atom_site_aniso_U_23
_atom_site_aniso_U_13
_atom_site_aniso_U_12
O1 0.093(3) 0.057(3) 0.051(3) 0.001(2) 0.008(3) -0.027(3)
O2 0.061(3) 0.088(3) 0.039(2) 0.003(2) 0.012(2) -0.001(3)
O3 0.067(3) 0.048(3) 0.062(3) -0.009(2) -0.013(2) -0.002(2)
N1 0.081(4) 0.078(4) 0.039(3) -0.009(3) 0.004(3) -0.005(3)
N2 0.084(4) 0.049(3) 0.047(3) 0.008(3) 0.008(3) -0.008(3)
N3 0.095(5) 0.065(4) 0.052(3) 0.012(3) 0.009(3) -0.006(4)
N4 0.095(4) 0.056(4) 0.061(4) 0.011(3) -0.009(4) -0.020(3)
N5 0.035(3) 0.055(3) 0.035(3) -0.002(2) 0.001(2) 0.001(2)
N6 0.062(3) 0.039(3) 0.047(3) -0.001(2) -0.006(3) -0.004(3)
C1 0.073(5) 0.080(5) 0.035(3) -0.015(4) -0.003(3) -0.001(4)
C2 0.060(4) 0.077(5) 0.037(3) -0.006(3) -0.004(3) 0.008(4)
C3 0.074(5) 0.082(5) 0.050(4) 0.003(4) -0.005(4) 0.002(4)
C4 0.079(6) 0.154(9) 0.052(5) 0.003(5) -0.004(4) 0.029(6)
C5 0.080(7) 0.252(15) 0.089(7) -0.025(9) -0.031(6) 0.040(8)
C6 0.118(9) 0.183(12) 0.067(6) -0.014(7) -0.037(6) 0.018(8)
C7 0.117(8) 0.128(8) 0.048(5) -0.015(5) -0.016(5) -0.007(7)
C8 0.083(6) 0.089(5) 0.036(4) -0.007(4) -0.001(4) 0.005(5)
C9 0.095(6) 0.066(5) 0.052(4) -0.010(4) 0.019(4) -0.004(4)
C10 0.115(6) 0.069(5) 0.047(4) -0.009(4) 0.009(4) -0.023(5)
C11 0.083(5) 0.056(4) 0.054(4) 0.010(4) 0.009(4) 0.002(4)
C12 0.054(4) 0.048(4) 0.063(4) 0.007(4) 0.012(4) -0.012(3)
C13 0.066(4) 0.069(5) 0.063(4) 0.011(4) 0.015(4) -0.017(4)
C14 0.054(4) 0.057(4) 0.044(3) 0.006(3) -0.005(3) -0.007(4)
C15 0.055(4) 0.046(4) 0.041(3) -0.004(3) -0.001(3) 0.004(3)
C16 0.048(3) 0.038(3) 0.045(3) 0.008(3) 0.006(3) -0.003(3)
C17 0.052(4) 0.042(3) 0.042(3) -0.001(3) -0.001(3) 0.002(3)
C18 0.063(4) 0.048(4) 0.047(4) 0.000(3) 0.000(3) 0.000(3)
C19 0.074(5) 0.037(3) 0.063(4) -0.004(3) -0.009(4) -0.001(4)
C20 0.055(4) 0.044(3) 0.038(3) -0.005(3) 0.009(3) -0.004(3)
C21 0.051(4) 0.057(4) 0.037(3) -0.008(3) -0.003(3) 0.003(3)
C22 0.058(4) 0.067(4) 0.041(4) -0.007(3) 0.002(3) 0.007(4)
C23 0.052(4) 0.051(4) 0.047(4) 0.001(3) 0.005(3) 0.006(3)
C24 0.049(4) 0.081(5) 0.062(4) 0.004(4) 0.008(4) -0.001(4)
C25 0.044(3) 0.045(4) 0.046(3) -0.001(3) 0.006(3) -0.010(3)
C26 0.056(4) 0.054(4) 0.048(4) 0.006(3) -0.002(3) -0.009(3)
C27 0.056(4) 0.058(4) 0.052(4) -0.002(3) -0.007(3) -0.006(4)
C28 0.071(5) 0.074(5) 0.082(6) 0.006(5) -0.004(5) 0.014(4)
C29 0.094(7) 0.097(6) 0.083(6) 0.028(5) -0.017(6) 0.023(6)
C30 0.083(6) 0.100(6) 0.067(5) 0.032(5) 0.012(5) 0.012(5)
C31 0.063(5) 0.074(5) 0.064(5) 0.013(4) 0.003(4) -0.005(4)
C32 0.086(6) 0.117(7) 0.083(6) 0.021(5) 0.018(5) 0.008(6)
C33 0.058(4) 0.078(5) 0.065(5) 0.001(4) 0.001(4) -0.014(4)
O4 0.105(4) 0.075(3) 0.068(3) 0.027(3) 0.016(3) 0.016(3)
O5 0.096(4) 0.098(4) 0.037(3) -0.003(3) 0.006(3) 0.002(3)
O6 0.068(3) 0.037(2) 0.068(3) -0.009(2) 0.009(2) 0.006(2)
N7 0.078(4) 0.067(4) 0.049(3) 0.004(3) 0.020(3) -0.012(3)
N8 0.087(5) 0.078(5) 0.043(3) 0.005(3) 0.016(3) 0.005(4)
N9 0.097(5) 0.070(5) 0.086(5) 0.028(4) 0.012(4) 0.001(4)
N10 0.099(5) 0.076(5) 0.096(5) 0.029(4) 0.002(5) 0.003(5)
N11 0.059(3) 0.051(3) 0.040(3) -0.009(2) 0.005(3) -0.004(3)
N12 0.060(3) 0.040(3) 0.053(3) -0.007(2) 0.010(3) 0.003(3)
C34 0.068(4) 0.063(4) 0.059(4) -0.004(4) 0.018(4) -0.006(4)
C35 0.077(5) 0.057(4) 0.051(4) -0.006(3) 0.007(4) -0.020(4)
C36 0.058(4) 0.044(4) 0.074(5) 0.011(4) 0.005(4) -0.010(3)
C37 0.079(6) 0.065(5) 0.118(7) 0.004(5) 0.005(6) -0.019(5)
C38 0.080(7) 0.111(9) 0.185(13) 0.001(9) 0.002(8) -0.021(6)
C39 0.082(7) 0.135(10) 0.182(13) 0.039(10) 0.028(9) -0.027(7)
C40 0.065(5) 0.107(7) 0.111(7) 0.020(6) 0.034(5) 0.001(5)
C41 0.060(4) 0.061(4) 0.084(6) 0.021(4) 0.024(4) 0.001(4)
C42 0.110(7) 0.077(5) 0.064(5) -0.016(4) 0.023(5) 0.003(5)
C43 0.125(8) 0.106(7) 0.046(4) 0.005(5) 0.019(5) 0.019(6)
C44 0.112(7) 0.082(6) 0.065(5) 0.003(5) 0.013(5) -0.015(6)
C45 0.090(6) 0.071(5) 0.047(4) 0.018(4) -0.011(4) -0.003(5)
C46 0.106(7) 0.078(6) 0.060(5) 0.028(4) -0.005(5) -0.002(5)
C47 0.066(4) 0.054(4) 0.058(4) 0.010(4) 0.008(4) 0.011(4)
C48 0.081(5) 0.055(4) 0.048(4) 0.004(3) -0.003(4) 0.000(4)
C49 0.067(4) 0.038(3) 0.055(4) 0.001(3) 0.003(4) -0.003(3)
C50 0.069(4) 0.042(4) 0.043(3) -0.008(3) 0.013(3) -0.005(3)
C51 0.089(5) 0.046(4) 0.058(4) -0.001(4) 0.010(4) 0.000(4)
C52 0.101(6) 0.034(3) 0.079(5) 0.002(4) 0.021(5) 0.012(4)
C53 0.061(4) 0.041(3) 0.042(3) -0.008(3) 0.007(3) -0.001(3)
C54 0.072(5) 0.054(4) 0.042(3) -0.013(3) 0.017(3) -0.002(4)
C55 0.080(5) 0.062(4) 0.056(4) -0.009(4) 0.022(4) -0.022(4)
C56 0.062(4) 0.062(4) 0.054(4) -0.010(4) -0.009(4) -0.007(4)
C57 0.082(6) 0.095(6) 0.065(5) 0.005(4) -0.021(4) -0.011(5)
C58 0.057(4) 0.044(4) 0.037(3) 0.000(3) 0.004(3) -0.003(3)
C59 0.061(4) 0.043(3) 0.062(4) -0.003(3) 0.013(4) 0.006(3)
C60 0.066(4) 0.062(4) 0.064(4) -0.007(4) 0.005(4) 0.004(4)
C61 0.098(6) 0.066(5) 0.106(7) -0.005(5) -0.008(6) -0.023(5)
C62 0.108(7) 0.076(6) 0.115(8) 0.029(6) 0.014(6) -0.045(5)
C63 0.102(6) 0.077(5) 0.074(5) 0.017(5) 0.009(5) -0.011(5)
C64 0.082(5) 0.056(4) 0.050(4) 0.007(3) 0.013(4) -0.009(4)
C65 0.132(8) 0.106(7) 0.050(4) -0.007(5) 0.000(5) -0.014(6)
C66 0.090(6) 0.083(5) 0.054(4) -0.006(4) -0.004(4) -0.001(5)
O13 0.175(17) 0.097(7) 0.137(11) -0.049(7) -0.031(13) 0.053(10)
C67 0.183(15) 0.103(7) 0.158(11) -0.050(8) -0.004(10) 0.047(10)
C68 0.190(15) 0.135(14) 0.176(17) -0.057(13) -0.003(11) 0.066(12)
C69 0.214(19) 0.120(9) 0.169(16) -0.037(12) -0.013(13) 0.025(13)
O13B 0.18(2) 0.100(8) 0.141(13) -0.043(10) -0.003(16) 0.049(12)
C67B 0.187(15) 0.105(8) 0.158(11) -0.050(9) -0.005(11) 0.048(10)
C68B 0.184(15) 0.114(14) 0.152(16) -0.074(13) -0.017(13) 0.051(12)
C69B 0.202(18) 0.115(11) 0.175(18) -0.036(15) -0.011(16) 0.032(12)

loop_
_atom_type_symbol
_atom_type_description
_atom_type_scat_dispersion_real
_atom_type_scat_dispersion_imag
_atom_type_scat_source
C C 0.0033 0.0016 'International Tables Vol C Tables 4.2.6.8 and 6.1.1.4'
H H 0.0000 0.0000 'International Tables Vol C Tables 4.2.6.8 and 6.1.1.4'
N N 0.0061 0.0033 'International Tables Vol C Tables 4.2.6.8 and 6.1.1.4'
O O 0.0106 0.0060 'International Tables Vol C Tables 4.2.6.8 and 6.1.1.4'

loop_
_geom_angle_atom_site_label_1
_geom_angle_atom_site_label_2
_geom_angle_atom_site_label_3
_geom_angle
C14 O1 C13 117.8(5)
C8 N1 C1 108.8(6)
C8 N1 C9 127.5(6)
C1 N1 C9 123.3(6)
N3 N2 C11 111.2(6)
N3 N2 C10 118.7(6)
C11 N2 C10 130.0(6)
N4 N3 N2 107.1(6)
N3 N4 C12 109.4(6)
C23 N5 C20 115.9(5)
C23 N5 C21 122.8(5)
C20 N5 C21 120.1(5)
C25 N6 C26 123.2(5)
C25 N6 H6A 118.4
C26 N6 H6A 118.4
C2 C1 N1 109.5(6)
C2 C1 H1A 125.3
N1 C1 H1A 125.3
C1 C2 C3 106.2(6)
C1 C2 C22 125.7(6)
C3 C2 C22 128.1(6)
C8 C3 C4 119.6(7)
C8 C3 C2 107.7(7)
C4 C3 C2 132.8(7)
C3 C4 C5 118.0(8)
C3 C4 H4 121.0
C5 C4 H4 121.0
C6 C5 C4 120.8(9)
C6 C5 H5 119.6
C4 C5 H5 119.6
C5 C6 C7 123.7(9)
C5 C6 H6 118.2
C7 C6 H6 118.2
C6 C7 C8 115.6(9)
C6 C7 H7 122.2
C8 C7 H7 122.2
N1 C8 C3 107.8(6)
N1 C8 C7 129.9(7)
C3 C8 C7 122.2(8)
N1 C9 C10 113.2(6)
N1 C9 H9A 108.9
C10 C9 H9A 108.9
N1 C9 H9B 108.9
C10 C9 H9B 108.9
H9A C9 H9B 107.8
N2 C10 C9 112.1(6)
N2 C10 H10A 109.2
C9 C10 H10A 109.2
N2 C10 H10B 109.2
C9 C10 H10B 109.2
H10A C10 H10B 107.9
C12 C11 N2 104.4(6)
C12 C11 H11 127.8
N2 C11 H11 127.8
C11 C12 N4 107.9(6)
C11 C12 C13 132.4(7)
N4 C12 C13 119.6(6)
O1 C13 C12 112.0(6)
O1 C13 H13A 109.2
C12 C13 H13A 109.2
O1 C13 H13B 109.2
C12 C13 H13B 109.2
H13A C13 H13B 107.9
C19 C14 O1 115.9(6)
C19 C14 C15 120.5(6)
O1 C14 C15 123.5(6)
C16 C15 C14 118.6(6)
C16 C15 H15 120.7
C14 C15 H15 120.7
C17 C16 C15 121.8(5)
C17 C16 H16 119.1
C15 C16 H16 119.1
C16 C17 C18 118.3(6)
C16 C17 C20 121.9(5)
C18 C17 C20 119.9(6)
C19 C18 C17 120.1(6)
C19 C18 H18A 119.9
C17 C18 H18A 119.9
C14 C19 C18 120.6(6)
C14 C19 H19 119.7
C18 C19 H19 119.7
N5 C20 C25 110.5(5)
N5 C20 C17 113.2(5)
C25 C20 C17 111.4(5)
N5 C20 H20 107.1
C25 C20 H20 107.1
C17 C20 H20 107.1
N5 C21 C22 114.0(5)
N5 C21 H21A 108.8
C22 C21 H21A 108.8
N5 C21 H21B 108.8
C22 C21 H21B 108.8
H21A C21 H21B 107.7
C2 C22 C21 110.4(5)
C2 C22 H22A 109.6
C21 C22 H22A 109.6
C2 C22 H22B 109.6
C21 C22 H22B 109.6
H22A C22 H22B 108.1
O2 C23 N5 121.0(6)
O2 C23 C24 121.0(6)
N5 C23 C24 118.0(5)
C23 C24 H24A 109.5
C23 C24 H24B 109.5
H24A C24 H24B 109.5
C23 C24 H24C 109.5
H24A C24 H24C 109.5
H24B C24 H24C 109.5
O3 C25 N6 122.5(6)
O3 C25 C20 122.0(6)
N6 C25 C20 115.4(5)
C27 C26 C31 121.4(6)
C27 C26 N6 121.4(6)
C31 C26 N6 117.2(6)
C28 C27 C26 119.0(7)
C28 C27 C33 119.2(7)
C26 C27 C33 121.7(6)
C27 C28 C29 120.8(8)
C27 C28 H28 119.6
C29 C28 H28 119.6
C30 C29 C28 120.3(8)
C30 C29 H29 119.8
C28 C29 H29 119.8
C29 C30 C31 121.3(7)
C29 C30 H30 119.3
C31 C30 H30 119.3
C26 C31 C30 117.1(7)
C26 C31 C32 121.7(7)
C30 C31 C32 121.2(7)
C31 C32 H32A 109.5
C31 C32 H32B 109.5
H32A C32 H32B 109.5
C31 C32 H32C 109.5
H32A C32 H32C 109.5
H32B C32 H32C 109.5
C27 C33 H33A 109.5
C27 C33 H33B 109.5
H33A C33 H33B 109.5
C27 C33 H33C 109.5
H33A C33 H33C 109.5
H33B C33 H33C 109.5
C47 O4 C46 117.5(6)
C41 N7 C34 108.8(6)
C41 N7 C42 127.0(6)
C34 N7 C42 124.2(6)
C44 N8 N9 111.6(7)
C44 N8 C43 130.1(8)
N9 N8 C43 118.2(8)
N10 N9 N8 106.4(7)
N9 N10 C45 109.5(7)
C56 N11 C53 117.3(5)
C56 N11 C54 122.1(6)
C53 N11 C54 120.1(5)
C58 N12 C59 123.4(5)
C58 N12 H12 118.3
C59 N12 H12 118.3
C35 C34 N7 109.8(6)
C35 C34 H34 125.1
N7 C34 H34 125.1
C34 C35 C36 106.3(6)
C34 C35 C55 125.3(6)
C36 C35 C55 128.4(6)
C37 C36 C41 120.8(7)
C37 C36 C35 132.7(7)
C41 C36 C35 106.4(6)
C38 C37 C36 118.0(10)
C38 C37 H37 121.0
C36 C37 H37 121.0
C37 C38 C39 121.3(11)
C37 C38 H38 119.4
C39 C38 H38 119.4
C40 C39 C38 121.7(10)
C40 C39 H39 119.1
C38 C39 H39 119.1
C39 C40 C41 116.5(10)
C39 C40 H40 121.7
C41 C40 H40 121.7
N7 C41 C40 129.8(8)
N7 C41 C36 108.7(6)
C40 C41 C36 121.5(8)
N7 C42 C43 113.2(7)
N7 C42 H42A 108.9
C43 C42 H42A 108.9
N7 C42 H42B 108.9
C43 C42 H42B 108.9
H42A C42 H42B 107.8
N8 C43 C42 112.9(6)
N8 C43 H43A 109.0
C42 C43 H43A 109.0
N8 C43 H43B 109.0
C42 C43 H43B 109.0
H43A C43 H43B 107.8
N8 C44 C45 105.8(8)
N8 C44 H44 127.1
C45 C44 H44 127.1
N10 C45 C44 106.6(8)
N10 C45 C46 121.6(8)
C44 C45 C46 131.7(8)
O4 C46 C45 111.4(7)
O4 C46 H46A 109.3
C45 C46 H46A 109.3
O4 C46 H46B 109.3
C45 C46 H46B 109.3
H46A C46 H46B 108.0
C48 C47 O4 126.0(7)
C48 C47 C52 119.8(6)
O4 C47 C52 114.1(6)
C47 C48 C49 120.0(6)
C47 C48 H48 120.0
C49 C48 H48 120.0
C50 C49 C48 121.2(6)
C50 C49 H49 119.4
C48 C49 H49 119.4
C49 C50 C51 118.4(6)
C49 C50 C53 122.4(5)
C51 C50 C53 118.9(6)
C52 C51 C50 120.4(6)
C52 C51 H51A 119.8
C50 C51 H51A 119.8
C47 C52 C51 120.1(6)
C47 C52 H52 119.9
C51 C52 H52 119.9
N11 C53 C50 114.4(5)
N11 C53 C58 109.4(5)
C50 C53 C58 113.0(5)
N11 C53 H53 106.5
C50 C53 H53 106.5
C58 C53 H53 106.5
N11 C54 C55 113.6(5)
N11 C54 H54A 108.8
C55 C54 H54A 108.8
N11 C54 H54B 108.8
C55 C54 H54B 108.8
H54A C54 H54B 107.7
C35 C55 C54 112.1(5)
C35 C55 H55A 109.2
C54 C55 H55A 109.2
C35 C55 H55B 109.2
C54 C55 H55B 109.2
H55A C55 H55B 107.9
O5 C56 N11 119.0(6)
O5 C56 C57 123.2(6)
N11 C56 C57 117.8(7)
C56 C57 H57A 109.5
C56 C57 H57B 109.5
H57A C57 H57B 109.5
C56 C57 H57C 109.5
H57A C57 H57C 109.5
H57B C57 H57C 109.5
O6 C58 N12 122.8(6)
O6 C58 C53 123.5(6)
N12 C58 C53 113.6(5)
C60 C59 C64 121.1(6)
C60 C59 N12 120.3(6)
C64 C59 N12 118.6(6)
C61 C60 C59 118.2(7)
C61 C60 C66 119.8(7)
C59 C60 C66 121.9(7)
C60 C61 C62 121.0(8)
C60 C61 H61 119.5
C62 C61 H61 119.5
C63 C62 C61 120.2(8)
C63 C62 H62 119.9
C61 C62 H62 119.9
C62 C63 C64 121.4(8)
C62 C63 H63 119.3
C64 C63 H63 119.3
C63 C64 C59 118.0(7)
C63 C64 C65 121.4(7)
C59 C64 C65 120.7(6)
C64 C65 H65A 109.5
C64 C65 H65B 109.5
H65A C65 H65B 109.5
C64 C65 H65C 109.5
H65A C65 H65C 109.5
H65B C65 H65C 109.5
C60 C66 H66A 109.5
C60 C66 H66B 109.5
H66A C66 H66B 109.5
C60 C66 H66C 109.5
H66A C66 H66C 109.5
H66B C66 H66C 109.5
O13 C67 C69 122.8(17)
O13 C67 C68 121.9(16)
C69 C67 C68 111.8(15)
C67 C68 H68A 109.5
C67 C68 H68B 109.5
H68A C68 H68B 109.5
C67 C68 H68C 109.5
H68A C68 H68C 109.5
H68B C68 H68C 109.5
C67 C69 H69A 109.5
C67 C69 H69B 109.5
H69A C69 H69B 109.5
C67 C69 H69C 109.5
H69A C69 H69C 109.5
H69B C69 H69C 109.5
O13B C67B C68B 123.0(17)
O13B C67B C69B 123.6(17)
C68B C67B C69B 112.8(16)
C67B C68B H68D 109.5
C67B C68B H68E 109.5
H68D C68B H68E 109.5
C67B C68B H68F 109.5
H68D C68B H68F 109.5
H68E C68B H68F 109.5
C67B C69B H69D 109.5
C67B C69B H69E 109.5
H69D C69B H69E 109.5
C67B C69B H69F 109.5
H69D C69B H69F 109.5
H69E C69B H69F 109.5

loop_
_geom_bond_atom_site_label_1
_geom_bond_atom_site_label_2
_geom_bond_distance
O1 C14 1.388(7)
O1 C13 1.450(8)
O2 C23 1.229(7)
O3 C25 1.224(7)
N1 C8 1.362(9)
N1 C1 1.387(8)
N1 C9 1.483(9)
N2 N3 1.328(7)
N2 C11 1.362(9)
N2 C10 1.478(9)
N3 N4 1.305(8)
N4 C12 1.367(8)
N5 C23 1.362(7)
N5 C20 1.453(7)
N5 C21 1.477(7)
N6 C25 1.333(7)
N6 C26 1.447(8)
N6 H6A 0.8600
C1 C2 1.360(9)
C1 H1A 0.9300
C2 C3 1.435(10)
C2 C22 1.510(8)
C3 C8 1.389(9)
C3 C4 1.401(11)
C4 C5 1.405(12)
C4 H4 0.9300
C5 C6 1.354(14)
C5 H5 0.9300
C6 C7 1.374(13)
C6 H6 0.9300
C7 C8 1.424(11)
C7 H7 0.9300
C9 C10 1.502(10)
C9 H9A 0.9700
C9 H9B 0.9700
C10 H10A 0.9700
C10 H10B 0.9700
C11 C12 1.359(9)
C11 H11 0.9300
C12 C13 1.489(10)
C13 H13A 0.9700
C13 H13B 0.9700
C14 C19 1.353(9)
C14 C15 1.390(9)
C15 C16 1.381(8)
C15 H15 0.9300
C16 C17 1.371(8)
C16 H16 0.9300
C17 C18 1.397(8)
C17 C20 1.533(8)
C18 C19 1.381(9)
C18 H18A 0.9300
C19 H19 0.9300
C20 C25 1.522(9)
C20 H20 0.9800
C21 C22 1.541(9)
C21 H21A 0.9700
C21 H21B 0.9700
C22 H22A 0.9700
C22 H22B 0.9700
C23 C24 1.503(9)
C24 H24A 0.9600
C24 H24B 0.9600
C24 H24C 0.9600
C26 C27 1.388(9)
C26 C31 1.391(9)
C27 C28 1.364(10)
C27 C33 1.507(9)
C28 C29 1.369(11)
C28 H28 0.9300
C29 C30 1.354(11)
C29 H29 0.9300
C30 C31 1.398(10)
C30 H30 0.9300
C31 C32 1.505(11)
C32 H32A 0.9600
C32 H32B 0.9600
C32 H32C 0.9600
C33 H33A 0.9600
C33 H33B 0.9600
C33 H33C 0.9600
O4 C47 1.381(8)
O4 C46 1.433(9)
O5 C56 1.233(8)
O6 C58 1.216(7)
N7 C41 1.346(9)
N7 C34 1.386(8)
N7 C42 1.479(9)
N8 C44 1.319(10)
N8 N9 1.341(9)
N8 C43 1.481(10)
N9 N10 1.313(9)
N10 C45 1.368(10)
N11 C56 1.371(8)
N11 C53 1.465(8)
N11 C54 1.487(7)
N12 C58 1.357(8)
N12 C59 1.429(8)
N12 H12 0.8600
C34 C35 1.361(9)
C34 H34 0.9300
C35 C36 1.441(9)
C35 C55 1.497(9)
C36 C37 1.386(10)
C36 C41 1.406(10)
C37 C38 1.385(14)
C37 H37 0.9300
C38 C39 1.400(15)
C38 H38 0.9300
C39 C40 1.393(15)
C39 H39 0.9300
C40 C41 1.405(10)
C40 H40 0.9300
C42 C43 1.481(11)
C42 H42A 0.9700
C42 H42B 0.9700
C43 H43A 0.9700
C43 H43B 0.9700
C44 C45 1.374(11)
C44 H44 0.9300
C45 C46 1.486(11)
C46 H46A 0.9700
C46 H46B 0.9700
C47 C48 1.367(9)
C47 C52 1.388(10)
C48 C49 1.404(9)
C48 H48 0.9300
C49 C50 1.369(8)
C49 H49 0.9300
C50 C51 1.404(8)
C50 C53 1.511(8)
C51 C52 1.390(9)
C51 H51A 0.9300
C52 H52 0.9300
C53 C58 1.523(8)
C53 H53 0.9800
C54 C55 1.509(9)
C54 H54A 0.9700
C54 H54B 0.9700
C55 H55A 0.9700
C55 H55B 0.9700
C56 C57 1.493(10)
C57 H57A 0.9600
C57 H57B 0.9600
C57 H57C 0.9600
C59 C60 1.396(9)
C59 C64 1.411(9)
C60 C61 1.385(11)
C60 C66 1.505(9)
C61 C62 1.390(12)
C61 H61 0.9300
C62 C63 1.354(12)
C62 H62 0.9300
C63 C64 1.392(10)
C63 H63 0.9300
C64 C65 1.512(10)
C65 H65A 0.9600
C65 H65B 0.9600
C65 H65C 0.9600
C66 H66A 0.9600
C66 H66B 0.9600
C66 H66C 0.9600
O13 C67 1.200(14)
C67 C69 1.560(17)
C67 C68 1.563(15)
C68 H68A 0.9600
C68 H68B 0.9600
C68 H68C 0.9600
C69 H69A 0.9600
C69 H69B 0.9600
C69 H69C 0.9600
O13B C67B 1.195(15)
C67B C68B 1.556(16)
C67B C69B 1.557(16)
C68B H68D 0.9600
C68B H68E 0.9600
C68B H68F 0.9600
C69B H69D 0.9600
C69B H69E 0.9600
C69B H69F 0.9600

loop_
_geom_hbond_atom_site_label_D
_geom_hbond_atom_site_label_H
_geom_hbond_atom_site_label_A
_geom_hbond_distance_DH
_geom_hbond_distance_HA
_geom_hbond_distance_DA
_geom_hbond_angle_DHA
_geom_hbond_site_symmetry_A
N6 H6A O13 0.86 2.15 2.99(2) 168.2 4_566
N6 H6A O13B 0.86 2.06 2.89(3) 161.3 4_566
C1 H1A O6 0.93 2.48 3.192(9) 133.6 1_655
C7 H7 N10 0.93 2.66 3.575(11) 170.1 2_564
C13 H13B O5 0.97 2.49 3.451(9) 171.1 3_655
N12 H12 N4 0.86 2.05 2.909(7) 173.0 3_645
C34 H34 O3 0.93 2.35 3.204(9) 152.1 1_455
C43 H43A O5 0.97 2.43 3.328(9) 154.1 2_465

loop_
_geom_torsion_atom_site_label_1
_geom_torsion_atom_site_label_2
_geom_torsion_atom_site_label_3
_geom_torsion_atom_site_label_4
_geom_torsion
C11 N2 N3 N4 0.2(7)
C10 N2 N3 N4 -177.2(6)
N2 N3 N4 C12 -0.7(7)
C8 N1 C1 C2 -0.6(9)
C9 N1 C1 C2 -174.7(6)
N1 C1 C2 C3 0.8(8)
N1 C1 C2 C22 -178.4(7)
C1 C2 C3 C8 -0.7(9)
C22 C2 C3 C8 178.5(7)
C1 C2 C3 C4 177.9(10)
C22 C2 C3 C4 -3.0(15)
C8 C3 C4 C5 -1.0(15)
C2 C3 C4 C5 -179.4(10)
C3 C4 C5 C6 4.6(19)
C4 C5 C6 C7 -6(2)
C5 C6 C7 C8 3.4(19)
C1 N1 C8 C3 0.2(9)
C9 N1 C8 C3 174.0(7)
C1 N1 C8 C7 -176.6(8)
C9 N1 C8 C7 -2.8(14)
C4 C3 C8 N1 -178.5(8)
C2 C3 C8 N1 0.3(9)
C4 C3 C8 C7 -1.4(13)
C2 C3 C8 C7 177.4(8)
C6 C7 C8 N1 176.7(10)
C6 C7 C8 C3 0.3(14)
C8 N1 C9 C10 86.9(9)
C1 N1 C9 C10 -100.1(8)
N3 N2 C10 C9 -138.5(7)
C11 N2 C10 C9 44.6(10)
N1 C9 C10 N2 64.5(9)
N3 N2 C11 C12 0.3(7)
C10 N2 C11 C12 177.4(7)
N2 C11 C12 N4 -0.8(7)
N2 C11 C12 C13 176.8(7)
N3 N4 C12 C11 0.9(8)
N3 N4 C12 C13 -177.0(6)
C14 O1 C13 C12 71.7(7)
C11 C12 C13 O1 -104.5(9)
N4 C12 C13 O1 72.9(8)
C13 O1 C14 C19 -169.0(6)
C13 O1 C14 C15 13.8(9)
C19 C14 C15 C16 -0.1(9)
O1 C14 C15 C16 177.0(5)
C14 C15 C16 C17 0.2(9)
C15 C16 C17 C18 -0.8(9)
C15 C16 C17 C20 179.7(5)
C16 C17 C18 C19 1.3(9)
C20 C17 C18 C19 -179.1(5)
O1 C14 C19 C18 -176.6(6)
C15 C14 C19 C18 0.7(9)
C17 C18 C19 C14 -1.3(10)
C23 N5 C20 C25 74.8(6)
C21 N5 C20 C25 -92.5(6)
C23 N5 C20 C17 -159.5(5)
C21 N5 C20 C17 33.2(7)
C16 C17 C20 N5 -88.1(7)
C18 C17 C20 N5 92.4(7)
C16 C17 C20 C25 37.2(8)
C18 C17 C20 C25 -142.3(6)
C23 N5 C21 C22 97.2(7)
C20 N5 C21 C22 -96.4(6)
C1 C2 C22 C21 -55.5(9)
C3 C2 C22 C21 125.5(8)
N5 C21 C22 C2 169.0(5)
C20 N5 C23 O2 1.4(8)
C21 N5 C23 O2 168.3(6)
C20 N5 C23 C24 -179.2(5)
C21 N5 C23 C24 -12.3(8)
C26 N6 C25 O3 -6.1(9)
C26 N6 C25 C20 177.0(5)
N5 C20 C25 O3 30.0(7)
C17 C20 C25 O3 -96.7(7)
N5 C20 C25 N6 -153.0(5)
C17 C20 C25 N6 80.2(6)
C25 N6 C26 C27 73.6(8)
C25 N6 C26 C31 -104.3(7)
C31 C26 C27 C28 -1.3(10)
N6 C26 C27 C28 -179.2(6)
C31 C26 C27 C33 -177.4(6)
N6 C26 C27 C33 4.7(9)
C26 C27 C28 C29 0.7(11)
C33 C27 C28 C29 176.9(7)
C27 C28 C29 C30 -0.7(13)
C28 C29 C30 C31 1.2(14)
C27 C26 C31 C30 1.8(11)
N6 C26 C31 C30 179.8(6)
C27 C26 C31 C32 -176.7(7)
N6 C26 C31 C32 1.2(10)
C29 C30 C31 C26 -1.7(12)
C29 C30 C31 C32 176.8(8)
C44 N8 N9 N10 0.8(9)
C43 N8 N9 N10 179.8(6)
N8 N9 N10 C45 -1.1(9)
C41 N7 C34 C35 0.0(8)
C42 N7 C34 C35 178.5(7)
N7 C34 C35 C36 0.0(8)
N7 C34 C35 C55 -177.1(7)
C34 C35 C36 C37 -179.7(8)
C55 C35 C36 C37 -2.7(13)
C34 C35 C36 C41 0.0(8)
C55 C35 C36 C41 177.0(7)
C41 C36 C37 C38 -1.0(12)
C35 C36 C37 C38 178.7(9)
C36 C37 C38 C39 -0.3(16)
C37 C38 C39 C40 1.5(19)
C38 C39 C40 C41 -1.4(16)
C34 N7 C41 C40 178.6(8)
C42 N7 C41 C40 0.1(12)
C34 N7 C41 C36 0.0(8)
C42 N7 C41 C36 -178.5(7)
C39 C40 C41 N7 -178.2(9)
C39 C40 C41 C36 0.2(12)
C37 C36 C41 N7 179.7(7)
C35 C36 C41 N7 0.0(8)
C37 C36 C41 C40 1.0(11)
C35 C36 C41 C40 -178.7(7)
C41 N7 C42 C43 73.6(10)
C34 N7 C42 C43 -104.7(8)
C44 N8 C43 C42 54.7(11)
N9 N8 C43 C42 -124.0(8)
N7 C42 C43 N8 55.7(10)
N9 N8 C44 C45 -0.3(9)
C43 N8 C44 C45 -179.0(7)
N9 N10 C45 C44 1.0(9)
N9 N10 C45 C46 178.6(7)
N8 C44 C45 N10 -0.4(8)
N8 C44 C45 C46 -177.7(7)
C47 O4 C46 C45 73.7(8)
N10 C45 C46 O4 67.3(9)
C44 C45 C46 O4 -115.7(9)
C46 O4 C47 C48 12.7(10)
C46 O4 C47 C52 -170.4(7)
O4 C47 C48 C49 179.5(6)
C52 C47 C48 C49 2.7(11)
C47 C48 C49 C50 -0.7(11)
C48 C49 C50 C51 -1.4(10)
C48 C49 C50 C53 173.4(6)
C49 C50 C51 C52 1.6(11)
C53 C50 C51 C52 -173.5(6)
C48 C47 C52 C51 -2.6(11)
O4 C47 C52 C51 -179.7(7)
C50 C51 C52 C47 0.4(12)
C56 N11 C53 C50 -156.9(5)
C54 N11 C53 C50 31.2(7)
C56 N11 C53 C58 75.1(6)
C54 N11 C53 C58 -96.7(6)
C49 C50 C53 N11 -82.9(8)
C51 C50 C53 N11 91.9(7)
C49 C50 C53 C58 43.2(9)
C51 C50 C53 C58 -142.0(6)
C56 N11 C54 C55 95.1(7)
C53 N11 C54 C55 -93.4(7)
C34 C35 C55 C54 -46.6(11)
C36 C35 C55 C54 136.9(7)
N11 C54 C55 C35 173.4(6)
C53 N11 C56 O5 4.2(9)
C54 N11 C56 O5 175.9(6)
C53 N11 C56 C57 -177.0(6)
C54 N11 C56 C57 -5.2(9)
C59 N12 C58 O6 -3.7(9)
C59 N12 C58 C53 178.0(5)
N11 C53 C58 O6 35.3(8)
C50 C53 C58 O6 -93.5(7)
N11 C53 C58 N12 -146.4(5)
C50 C53 C58 N12 84.8(6)
C58 N12 C59 C60 71.1(8)
C58 N12 C59 C64 -109.9(7)
C64 C59 C60 C61 0.9(10)
N12 C59 C60 C61 179.8(6)
C64 C59 C60 C66 -175.0(7)
N12 C59 C60 C66 3.9(10)
C59 C60 C61 C62 -0.8(12)
C66 C60 C61 C62 175.2(8)
C60 C61 C62 C63 -0.4(15)
C61 C62 C63 C64 1.6(15)
C62 C63 C64 C59 -1.5(12)
C62 C63 C64 C65 177.9(9)
C60 C59 C64 C63 0.2(10)
N12 C59 C64 C63 -178.7(6)
C60 C59 C64 C65 -179.2(7)
N12 C59 C64 C65 1.9(10)
